data_7001643
loop_
_publ_author_name
'Liu, Jian-Qiang'
'Zhang, Ya-Nan'
'Wang, Yao-Yu'
'Jin, Jun-Cheng'
'Lermontova, Elmira Kh.'
'Shi, Qi-Zhen'

_publ_section_title
;
 Interplay of coordinative and supramolecular interactions in formation
 of a series of metal--organic complexes bearing diverse
 dimensionalities
;
_journal_issue 27
_journal_name_full 'Dalton Transactions'
_journal_page_first 5365
_journal_page_last 5378
_journal_paper_doi 10.1039/b822083b
_journal_year 2009
_chemical_formula_moiety 'C51 H30 N12 O12 Zn3, 8(H2 O)'
_chemical_formula_sum 'C51 H46 N12 O20 Zn3'
_chemical_formula_weight 1343.11
_chemical_name_systematic
;
?
;
_space_group_IT_number 15
_symmetry_cell_setting monoclinic
_symmetry_space_group_name_Hall '-C 2yc'
_symmetry_space_group_name_H-M 'C 1 2/c 1'
_atom_sites_solution_hydrogens geom
_atom_sites_solution_primary direct
_atom_sites_solution_secondary difmap
_audit_creation_method SHELXL-97
_cell_angle_alpha 90.00
_cell_angle_beta 100.955(5)
_cell_angle_gamma 90.00
_cell_formula_units_Z 4
_cell_length_a 10.868(3)
_cell_length_b 25.099(8)
_cell_length_c 19.916(6)
_cell_measurement_reflns_used 4685
_cell_measurement_temperature 298(2)
_cell_measurement_theta_max 25.01
_cell_measurement_theta_min 1.62
_cell_volume 5334(3)
_computing_cell_refinement APEX2
_computing_data_collection 'APEX2 (Bruker, 2004)'
_computing_data_reduction APEX2
_computing_molecular_graphics APEX2
_computing_publication_material APEX2
_computing_structure_refinement 'SHELXL-97 (Sheldrick, 1997)'
_computing_structure_solution 'SHELXS-97 (Sheldrick, 1990)'
_diffrn_ambient_temperature 298(2)
_diffrn_measured_fraction_theta_full 0.993
_diffrn_measured_fraction_theta_max 0.993
_diffrn_measurement_device_type 'Bruker APEX SMART II'
_diffrn_measurement_method \w
_diffrn_radiation_monochromator graphite
_diffrn_radiation_source 'fine-focus sealed tube'
_diffrn_radiation_type MoK\a
_diffrn_radiation_wavelength 0.71073
_diffrn_reflns_av_R_equivalents 0.1225
_diffrn_reflns_av_sigmaI/netI 0.1627
_diffrn_reflns_limit_h_max 12
_diffrn_reflns_limit_h_min -12
_diffrn_reflns_limit_k_max 29
_diffrn_reflns_limit_k_min -23
_diffrn_reflns_limit_l_max 23
_diffrn_reflns_limit_l_min -23
_diffrn_reflns_number 13112
_diffrn_reflns_theta_full 25.00
_diffrn_reflns_theta_max 25.00
_diffrn_reflns_theta_min 1.62
_diffrn_standards_interval_time 0
_diffrn_standards_number 0
_exptl_absorpt_coefficient_mu 1.431
_exptl_absorpt_correction_T_max 0.8585
_exptl_absorpt_correction_T_min 0.7629
_exptl_absorpt_correction_type multi-scan
_exptl_absorpt_process_details SADABS
_exptl_crystal_colour colorless
_exptl_crystal_density_diffrn 1.673
_exptl_crystal_density_method 'not measured'
_exptl_crystal_description block
_exptl_crystal_F_000 2744
_exptl_crystal_size_max 0.20
_exptl_crystal_size_mid 0.17
_exptl_crystal_size_min 0.11
_refine_diff_density_max 1.225
_refine_diff_density_min -0.793
_refine_diff_density_rms 0.136
_refine_ls_extinction_coef 0.0013(3)
_refine_ls_extinction_expression Fc^*^=kFc[1+0.001xFc^2^\l^3^/sin(2\q)]^-1/4^
_refine_ls_extinction_method SHELXL
_refine_ls_goodness_of_fit_ref 0.903
_refine_ls_hydrogen_treatment constr
_refine_ls_matrix_type full
_refine_ls_number_parameters 366
_refine_ls_number_reflns 4678
_refine_ls_number_restraints 1
_refine_ls_restrained_S_all 0.903
_refine_ls_R_factor_all 0.1459
_refine_ls_R_factor_gt 0.0888
_refine_ls_shift/su_max 0.000
_refine_ls_shift/su_mean 0.000
_refine_ls_structure_factor_coef Fsqd
_refine_ls_weighting_details 'calc w=1/[\s^2^(Fo^2^)+(0.1486P)^2^] where P=(Fo^2^+2Fc^2^)/3'
_refine_ls_weighting_scheme calc
_refine_ls_wR_factor_gt 0.2292
_refine_ls_wR_factor_ref 0.2602
_reflns_number_gt 2117
_reflns_number_total 4678
_reflns_threshold_expression >2sigma(I)
_cod_data_source_file b822083b.txt
_cod_data_source_block compound10
_cod_original_sg_symbol_H-M 'C 2/c'
_cod_database_code 7001643

loop_
_symmetry_equiv_pos_as_xyz
'x, y, z'
'-x, y, -z+1/2'
'x+1/2, y+1/2, z'
'-x+1/2, y+1/2, -z+1/2'
'-x, -y, -z'
'x, -y, z-1/2'
'-x+1/2, -y+1/2, -z'
'x+1/2, -y+1/2, z-1/2'

loop_
_atom_site_label
_atom_site_type_symbol
_atom_site_fract_x
_atom_site_fract_y
_atom_site_fract_z
_atom_site_U_iso_or_equiv
_atom_site_adp_type
_atom_site_occupancy
_atom_site_symmetry_multiplicity
_atom_site_calc_flag
_atom_site_refinement_flags
_atom_site_disorder_assembly
_atom_site_disorder_group
N5 N 1.0833(11) 0.6207(4) 0.3111(6) 0.106(3) Uani 1 1 d . . .
C18 C 1.0431(10) 0.6686(4) 0.2828(6) 0.080(3) Uani 1 1 d . . .
C19 C 1.0789(11) 0.7160(5) 0.3146(6) 0.082(3) Uani 1 1 d . . .
C22 C 1.1621(12) 0.7146(5) 0.3791(7) 0.099(4) Uani 1 1 d . . .
H22 H 1.1894 0.7463 0.4010 0.119 Uiso 1 1 calc R . .
C21 C 1.2030(14) 0.6666(6) 0.4095(8) 0.111(4) Uani 1 1 d . . .
H21 H 1.2572 0.6648 0.4516 0.133 Uiso 1 1 calc R . .
C20 C 1.1572(15) 0.6207(6) 0.3726(8) 0.115(5) Uani 1 1 d . . .
H20 H 1.1803 0.5878 0.3927 0.138 Uiso 1 1 calc R . .
O3 O 0.4594(10) 0.4479(4) 0.3419(6) 0.135(4) Uani 1 1 d . . .
C27 C 0.6108(12) 0.5116(5) 0.3413(7) 0.096(4) Uani 1 1 d . . .
H59 H 0.6414 0.5443 0.3591 0.115 Uiso 1 1 calc R . .
C1 C 0.8555(7) 0.3543(3) 0.2617(4) 0.099(4) Uani 1 1 d G . .
H1 H 0.8824 0.3845 0.2873 0.119 Uiso 1 1 calc R . .
C2 C 0.8812(8) 0.3040(4) 0.2901(3) 0.107(4) Uani 1 1 d G . .
H2 H 0.9253 0.3005 0.3347 0.128 Uiso 1 1 calc R . .
C3 C 0.8409(7) 0.2588(3) 0.2518(4) 0.095(4) Uani 1 1 d G . .
H3 H 0.8581 0.2251 0.2707 0.113 Uiso 1 1 calc R . .
C4 C 0.7750(7) 0.2639(2) 0.1851(4) 0.087(3) Uani 1 1 d G . .
C5 C 0.7493(6) 0.3142(3) 0.1567(3) 0.075(3) Uani 1 1 d G . .
N1 N 0.7895(7) 0.3594(2) 0.1950(4) 0.093(3) Uani 1 1 d G . .
C11 C 0.6546(12) 0.2282(5) 0.0785(7) 0.085(3) Uani 1 1 d . . .
N4 N 0.6153(10) 0.1774(4) 0.0522(6) 0.106(4) Uani 1 1 d . . .
C13 C 0.6579(15) 0.1436(5) 0.1026(8) 0.111(5) Uani 1 1 d . . .
H13 H 0.6401 0.1074 0.0995 0.133 Uiso 1 1 calc R . .
N3 N 0.7264(10) 0.1649(4) 0.1567(6) 0.097(3) Uani 1 1 d . . .
H3A H 0.7655 0.1489 0.1926 0.117 Uiso 1 1 calc R . .
C12 C 0.7218(11) 0.2202(5) 0.1428(6) 0.084(3) Uani 1 1 d . . .
C6 C 0.6837(7) 0.3217(3) 0.0903(3) 0.079(3) Uani 1 1 d G . .
N2 N 0.6713(7) 0.3730(2) 0.0636(4) 0.098(3) Uani 1 1 d G . .
C7 C 0.6077(8) 0.3815(3) -0.0029(4) 0.094(4) Uani 1 1 d G . .
H7 H 0.5994 0.4158 -0.0208 0.113 Uiso 1 1 calc R . .
C8 C 0.5564(7) 0.3386(4) -0.0428(3) 0.101(4) Uani 1 1 d G . .
H8 H 0.5139 0.3443 -0.0874 0.122 Uiso 1 1 calc R . .
C9 C 0.5688(7) 0.2873(3) -0.0162(4) 0.103(4) Uani 1 1 d G . .
H9 H 0.5345 0.2586 -0.0429 0.124 Uiso 1 1 calc R . .
C10 C 0.6324(7) 0.2788(2) 0.0504(4) 0.071(3) Uani 1 1 d G . .
Zn1 Zn 0.74102(9) 0.44042(3) 0.14150(5) 0.0446(4) Uani 1 1 d . . .
Zn2 Zn 1.0000 0.54679(5) 0.2500 0.0618(6) Uani 1 2 d S . .
N6 N 1.0582(10) 0.8164(4) 0.3018(6) 0.099(3) Uani 1 1 d . . .
H6 H 1.1006 0.8274 0.3402 0.119 Uiso 0.50 1 calc PR . .
C23 C 1.0371(12) 0.7634(4) 0.2818(5) 0.085(3) Uani 1 1 d . . .
O1 O 0.8420(8) 0.4848(3) 0.2403(4) 0.104(3) Uani 1 1 d . . .
O2 O 0.8573(8) 0.5413(3) 0.3227(5) 0.102(3) Uani 1 1 d . . .
C26 C 0.6833(12) 0.4828(5) 0.3079(6) 0.091(4) Uani 1 1 d . . .
H53 H 0.6594 0.4483 0.2941 0.109 Uiso 1 1 calc R . .
C25 C 0.7994(10) 0.5047(5) 0.2929(6) 0.075(3) Uani 1 1 d . . .
O4 O 0.4119(9) 0.5301(4) 0.3673(5) 0.120(3) Uani 1 1 d . . .
O4W O 0.8891(9) 0.1253(4) 0.2802(5) 0.139(4) Uani 1 1 d . . .
H4B H 0.8987 0.1154 0.2434 0.167 Uiso 1 1 d R . .
O2W O 0.1762(12) 0.8616(4) 0.4256(5) 0.161(4) Uani 1 1 d . . .
H2B H 0.1536 0.8327 0.4314 0.194 Uiso 1 1 d R . .
O3W O 0.4339(12) 0.1509(4) 0.9418(5) 0.152(4) Uani 1 1 d . . .
O1W O 0.6377(13) 0.5431(6) 0.9924(7) 0.193(6) Uani 1 1 d . . .
C24 C 1.0000 0.8468(7) 0.2500 0.099(6) Uani 1 2 d S . .
H24A H 1.0000 0.8839 0.2500 0.119 Uiso 1 2 calc SR . .
O5 O 0.9650(11) 0.4329(4) 0.1165(6) 0.132(4) Uani 1 1 d . . .
O6 O 0.8285(12) 0.4897(4) 0.0686(6) 0.147(4) Uani 1 1 d . . .
C30 C 0.9298(14) 0.4680(5) 0.0710(7) 0.094(4) Uani 1 1 d D . .
C29 C 1.0123(17) 0.4843(6) 0.0238(7) 0.136(6) Uani 1 1 d D . .
H29A H 1.0916 0.4690 0.0309 0.164 Uiso 1 1 calc R . .
C28 C 0.4885(13) 0.4956(5) 0.3515(8) 0.106(4) Uani 1 1 d . . .
H3C H 0.4623 0.1252 0.9232 0.159 Uiso 1 1 d R . .
H3D H 0.4857 0.1582 0.9732 0.159 Uiso 1 1 d R . .
H1A H 0.6925 0.5272 1.0143 0.159 Uiso 1 1 d R . .
H1B H 0.6461 0.5713 0.9722 0.159 Uiso 1 1 d R . .
H2A H 0.2424 0.8575 0.4291 0.159 Uiso 1 1 d R . .
H4A H 0.8872 0.0974 0.3010 0.159 Uiso 1 1 d R . .

loop_
_atom_site_aniso_label
_atom_site_aniso_U_11
_atom_site_aniso_U_22
_atom_site_aniso_U_33
_atom_site_aniso_U_23
_atom_site_aniso_U_13
_atom_site_aniso_U_12
N5 0.110(9) 0.070(7) 0.133(10) 0.014(6) 0.011(8) 0.002(6)
C18 0.072(7) 0.063(7) 0.102(9) 0.004(6) 0.012(6) -0.004(6)
C19 0.069(7) 0.090(9) 0.084(8) -0.003(7) 0.008(7) 0.008(6)
C22 0.096(10) 0.099(10) 0.102(10) 0.014(8) 0.016(9) 0.008(8)
C21 0.101(11) 0.125(12) 0.111(11) 0.025(10) 0.028(9) 0.006(10)
C20 0.126(13) 0.092(11) 0.110(12) 0.031(9) -0.019(10) -0.003(9)
O3 0.116(8) 0.102(7) 0.197(11) 0.014(7) 0.057(8) -0.021(6)
C27 0.091(10) 0.099(9) 0.100(10) -0.011(8) 0.025(8) -0.018(8)
C1 0.089(9) 0.103(10) 0.102(10) 0.003(8) 0.007(9) -0.005(7)
C2 0.132(12) 0.087(9) 0.091(9) 0.011(8) -0.005(9) 0.008(8)
C3 0.108(10) 0.084(9) 0.086(9) -0.002(7) 0.003(8) 0.010(7)
C4 0.088(9) 0.084(9) 0.089(9) 0.009(7) 0.018(8) 0.003(7)
C5 0.082(8) 0.063(7) 0.077(8) -0.003(6) 0.010(7) 0.002(5)
N1 0.077(7) 0.090(7) 0.109(8) -0.008(6) 0.011(6) -0.003(5)
C11 0.094(9) 0.066(8) 0.086(9) 0.002(6) -0.005(8) -0.005(6)
N4 0.117(9) 0.061(7) 0.137(10) 0.015(6) 0.014(8) 0.002(6)
C13 0.145(14) 0.057(8) 0.121(12) 0.008(8) 0.000(10) 0.000(8)
N3 0.104(9) 0.079(7) 0.104(8) 0.018(6) 0.007(7) 0.013(6)
C12 0.092(9) 0.063(8) 0.097(9) -0.011(7) 0.017(8) -0.010(6)
C6 0.083(8) 0.078(8) 0.081(8) 0.009(7) 0.030(7) 0.007(6)
N2 0.093(8) 0.062(6) 0.143(10) 0.013(6) 0.029(7) 0.001(5)
C7 0.083(9) 0.079(9) 0.111(10) 0.001(8) -0.008(8) 0.009(7)
C8 0.109(10) 0.083(9) 0.103(9) 0.004(8) -0.002(8) 0.030(8)
C9 0.092(10) 0.098(10) 0.118(11) -0.006(8) 0.016(9) -0.003(7)
C10 0.071(7) 0.068(8) 0.069(7) -0.003(6) -0.003(6) -0.009(5)
Zn1 0.0522(6) 0.0322(6) 0.0503(6) -0.0038(4) 0.0117(5) -0.0029(4)
Zn2 0.0562(10) 0.0364(9) 0.0983(13) 0.000 0.0286(9) 0.000
N6 0.096(8) 0.080(7) 0.123(9) 0.011(6) 0.026(7) 0.010(6)
C23 0.113(11) 0.055(7) 0.082(8) -0.004(5) 0.008(7) -0.001(6)
O1 0.123(7) 0.088(6) 0.100(6) -0.011(5) 0.021(6) -0.012(5)
O2 0.091(6) 0.102(6) 0.112(7) -0.033(5) 0.014(5) -0.036(5)
C26 0.094(9) 0.079(8) 0.104(9) 0.001(7) 0.030(8) -0.009(7)
C25 0.065(7) 0.081(8) 0.079(8) -0.008(6) 0.016(7) -0.004(6)
O4 0.094(7) 0.141(8) 0.125(8) -0.012(6) 0.019(6) 0.018(6)
O4W 0.140(9) 0.134(8) 0.140(8) 0.031(6) 0.019(7) 0.021(6)
O2W 0.184(12) 0.141(9) 0.139(9) 0.015(7) -0.020(8) -0.011(8)
O3W 0.188(11) 0.147(9) 0.107(7) -0.003(6) -0.009(7) -0.008(8)
O1W 0.139(11) 0.269(15) 0.159(11) 0.048(10) -0.002(9) 0.039(9)
C24 0.110(15) 0.061(11) 0.127(16) 0.000 0.024(14) 0.000
O5 0.142(9) 0.130(8) 0.130(8) 0.028(7) 0.038(7) -0.035(7)
O6 0.179(11) 0.087(7) 0.206(12) 0.015(7) 0.119(10) 0.010(7)
C30 0.110(11) 0.075(9) 0.107(10) 0.000(8) 0.046(10) 0.002(8)
C29 0.208(17) 0.118(13) 0.101(12) 0.020(8) 0.075(13) 0.018(12)
C28 0.109(11) 0.065(9) 0.150(13) 0.004(8) 0.042(10) -0.011(8)

loop_
_atom_type_symbol
_atom_type_description
_atom_type_scat_dispersion_real
_atom_type_scat_dispersion_imag
_atom_type_scat_source
C C 0.0033 0.0016 'International Tables Vol C Tables 4.2.6.8 and 6.1.1.4'
H H 0.0000 0.0000 'International Tables Vol C Tables 4.2.6.8 and 6.1.1.4'
N N 0.0061 0.0033 'International Tables Vol C Tables 4.2.6.8 and 6.1.1.4'
O O 0.0106 0.0060 'International Tables Vol C Tables 4.2.6.8 and 6.1.1.4'
Zn Zn 0.2839 1.4301 'International Tables Vol C Tables 4.2.6.8 and 6.1.1.4'

loop_
_geom_angle_atom_site_label_1
_geom_angle_atom_site_label_2
_geom_angle_atom_site_label_3
_geom_angle
_geom_angle_site_symmetry_1
_geom_angle_site_symmetry_3
_geom_angle_publ_flag
C20 N5 C18 118.0(12) . . ?
C20 N5 Zn2 126.4(9) . . ?
C18 N5 Zn2 115.4(9) . . ?
N5 C18 C19 122.3(11) . . ?
N5 C18 C18 118.1(7) . 2_755 ?
C19 C18 C18 119.6(7) . 2_755 ?
C18 C19 C23 119.1(12) . . ?
C18 C19 C22 118.2(11) . . ?
C23 C19 C22 122.7(12) . . ?
C21 C22 C19 120.8(13) . . ?
C21 C22 H22 119.6 . . ?
C19 C22 H22 119.6 . . ?
C22 C21 C20 115.6(14) . . ?
C22 C21 H21 122.2 . . ?
C20 C21 H21 122.2 . . ?
N5 C20 C21 124.9(13) . . ?
N5 C20 H20 117.5 . . ?
C21 C20 H20 117.5 . . ?
C28 O3 Zn1 106.2(9) . 2_655 ?
C26 C27 C28 124.5(13) . . ?
C26 C27 H59 117.7 . . ?
C28 C27 H59 117.7 . . ?
C2 C1 N1 120.0 . . ?
C2 C1 H1 120.0 . . ?
N1 C1 H1 120.0 . . ?
C1 C2 C3 120.0 . . ?
C1 C2 H2 120.0 . . ?
C3 C2 H2 120.0 . . ?
C2 C3 C4 120.0 . . ?
C2 C3 H3 120.0 . . ?
C4 C3 H3 120.0 . . ?
C5 C4 C3 120.0 . . ?
C5 C4 C12 115.4(8) . . ?
C3 C4 C12 124.5(8) . . ?
C4 C5 N1 120.0 . . ?
C4 C5 C6 122.48 . . ?
N1 C5 C6 117.52 . . ?
C5 N1 C1 120.0 . . ?
C5 N1 Zn1 116.4(4) . . ?
C1 N1 Zn1 123.6(4) . . ?
C12 C11 C10 122.3(11) . . ?
C12 C11 N4 106.6(10) . . ?
C10 C11 N4 131.1(11) . . ?
C13 N4 C11 104.9(11) . . ?
N3 C13 N4 115.2(12) . . ?
N3 C13 H13 122.4 . . ?
N4 C13 H13 122.4 . . ?
C13 N3 C12 104.4(10) . . ?
C13 N3 H3A 127.8 . . ?
C12 N3 H3A 127.8 . . ?
C11 C12 N3 108.7(10) . . ?
C11 C12 C4 121.5(11) . . ?
N3 C12 C4 129.8(12) . . ?
N2 C6 C10 120.0 . . ?
N2 C6 C5 118.96 . . ?
C10 C6 C5 121.07 . . ?
C7 N2 C6 120.0 . . ?
C7 N2 Zn1 124.5(4) . . ?
C6 N2 Zn1 115.1(4) . . ?
C8 C7 N2 120.0 . . ?
C8 C7 H7 120.0 . . ?
N2 C7 H7 120.0 . . ?
C7 C8 C9 120.0 . . ?
C7 C8 H8 120.0 . . ?
C9 C8 H8 120.0 . . ?
C8 C9 C10 120.0 . . ?
C8 C9 H9 120.0 . . ?
C10 C9 H9 120.0 . . ?
C9 C10 C6 120.0 . . ?
C9 C10 C11 122.7(8) . . ?
C6 C10 C11 117.1(8) . . ?
O6 Zn1 O3 125.7(4) . 2_655 ?
O6 Zn1 N1 133.9(3) . . ?
O3 Zn1 N1 98.4(3) 2_655 . ?
O6 Zn1 N2 95.3(4) . . ?
O3 Zn1 N2 87.5(3) 2_655 . ?
N1 Zn1 N2 71.6(3) . . ?
O6 Zn1 O1 95.4(4) . . ?
O3 Zn1 O1 98.5(4) 2_655 . ?
N1 Zn1 O1 90.1(3) . . ?
N2 Zn1 O1 161.4(3) . . ?
O1 Zn2 O1 94.8(4) . 2_755 ?
O1 Zn2 N5 143.2(4) . . ?
O1 Zn2 N5 106.7(4) 2_755 . ?
O1 Zn2 N5 106.7(4) . 2_755 ?
O1 Zn2 N5 143.2(4) 2_755 2_755 ?
N5 Zn2 N5 73.0(6) . 2_755 ?
O1 Zn2 O2 55.5(3) . . ?
O1 Zn2 O2 119.0(3) 2_755 . ?
N5 Zn2 O2 87.8(3) . . ?
N5 Zn2 O2 97.8(4) 2_755 . ?
O1 Zn2 O2 119.0(3) . 2_755 ?
O1 Zn2 O2 55.5(3) 2_755 2_755 ?
N5 Zn2 O2 97.8(4) . 2_755 ?
N5 Zn2 O2 87.8(3) 2_755 2_755 ?
O2 Zn2 O2 173.2(4) . 2_755 ?
C24 N6 C23 107.2(12) . . ?
C24 N6 H6 126.4 . . ?
C23 N6 H6 126.4 . . ?
C23 C23 C19 121.2(7) 2_755 . ?
C23 C23 N6 107.5(7) 2_755 . ?
C19 C23 N6 131.2(11) . . ?
C25 O1 Zn2 92.6(7) . . ?
C25 O1 Zn1 131.8(8) . . ?
Zn2 O1 Zn1 127.9(4) . . ?
C25 O2 Zn2 95.0(7) . . ?
C27 C26 C25 120.9(12) . . ?
C27 C26 H53 119.6 . . ?
C25 C26 H53 119.6 . . ?
O2 C25 O1 116.8(10) . . ?
O2 C25 C26 125.3(11) . . ?
O1 C25 C26 117.8(11) . . ?
H4B O4W H4A 102.7 . . ?
H2B O2W H2A 101.0 . . ?
H3C O3W H3D 105.6 . . ?
H1A O1W H1B 124.6 . . ?
N6 C24 N6 110.6(16) 2_755 . ?
N6 C24 H24A 124.7 2_755 . ?
N6 C24 H24A 124.7 . . ?
C30 O6 Zn1 102.6(8) . . ?
O6 C30 O5 119.0(11) . . ?
O6 C30 C29 120.3(15) . . ?
O5 C30 C29 120.7(13) . . ?
C29 C29 C30 127(2) 5_765 . ?
C29 C29 H29A 116.5 5_765 . ?
C30 C29 H29A 116.5 . . ?
O3 C28 O4 122.0(13) . . ?
O3 C28 C27 117.5(13) . . ?
O4 C28 C27 120.4(12) . . ?

loop_
_geom_bond_atom_site_label_1
_geom_bond_atom_site_label_2
_geom_bond_distance
_geom_bond_site_symmetry_2
_geom_bond_publ_flag
N5 C20 1.332(15) . ?
N5 C18 1.364(13) . ?
N5 Zn2 2.306(11) . ?
C18 C19 1.368(14) . ?
C18 C18 1.46(2) 2_755 ?
C19 C23 1.392(14) . ?
C19 C22 1.423(16) . ?
C22 C21 1.383(17) . ?
C22 H22 0.9300 . ?
C21 C20 1.406(18) . ?
C21 H21 0.9300 . ?
C20 H20 0.9300 . ?
O3 C28 1.245(13) . ?
O3 Zn1 2.272(9) 2_655 ?
C27 C26 1.336(16) . ?
C27 C28 1.440(16) . ?
C27 H59 0.9300 . ?
C1 C2 1.3900 . ?
C1 N1 1.3900 . ?
C1 H1 0.9300 . ?
C2 C3 1.3900 . ?
C2 H2 0.9300 . ?
C3 C4 1.3900 . ?
C3 H3 0.9300 . ?
C4 C5 1.3900 . ?
C4 C12 1.436(12) . ?
C5 N1 1.3900 . ?
C5 C6 1.39075 . ?
N1 Zn1 2.310(6) . ?
C11 C12 1.363(15) . ?
C11 C10 1.391(13) . ?
C11 N4 1.415(14) . ?
N4 C13 1.328(15) . ?
C13 N3 1.301(15) . ?
C13 H13 0.9300 . ?
N3 C12 1.415(14) . ?
N3 H3A 0.8600 . ?
C6 N2 1.3900 . ?
C6 C10 1.3900 . ?
N2 C7 1.3900 . ?
N2 Zn1 2.322(6) . ?
C7 C8 1.3900 . ?
C7 H7 0.9300 . ?
C8 C9 1.3900 . ?
C8 H8 0.9300 . ?
C9 C10 1.3900 . ?
C9 H9 0.9300 . ?
Zn1 O6 2.251(9) . ?
Zn1 O3 2.272(9) 2_655 ?
Zn1 O1 2.345(8) . ?
Zn2 O1 2.299(8) . ?
Zn2 O1 2.299(8) 2_755 ?
Zn2 N5 2.306(11) 2_755 ?
Zn2 O2 2.317(8) . ?
Zn2 O2 2.317(8) 2_755 ?
N6 C24 1.342(12) . ?
N6 C23 1.395(13) . ?
N6 H6 0.8600 . ?
C23 C23 1.37(2) 2_755 ?
O1 C25 1.320(12) . ?
O2 C25 1.203(12) . ?
C26 C25 1.460(15) . ?
C26 H53 0.9300 . ?
O4 C28 1.281(14) . ?
O4W H4B 0.7988 . ?
O4W H4A 0.8143 . ?
O2W H2B 0.7812 . ?
O2W H2A 0.7168 . ?
O3W H3C 0.8335 . ?
O3W H3D 0.7788 . ?
O1W H1A 0.7788 . ?
O1W H1B 0.8271 . ?
C24 N6 1.342(12) 2_755 ?
C24 H24A 0.9300 . ?
O5 C30 1.268(16) . ?
O6 C30 1.221(15) . ?
C30 C29 1.48(2) . ?
C29 C29 1.22(2) 5_765 ?
C29 H29A 0.9300 . ?
